data_1555757
loop_
_publ_author_name
'Foley, Christopher'
'Shaw, Arthur'
'Hulme, Christopher'

_publ_section_title
;
 Two-Step Route to Diverse N-Functionalized Peptidomimetic-like Isatins
 through an Oxidation/Intramolecular Oxidative-Amidation Cascade of Ugi
 Azide and Ugi Three-Component Reaction Products.
;
_journal_issue 19
_journal_name_full 'Organic letters'
_journal_page_first 4904
_journal_page_last 4907
_journal_paper_doi 10.1021/acs.orglett.6b02383
_journal_volume 18
_journal_year 2016
_chemical_formula_sum 'C21 H22 N2 O3'
_chemical_formula_weight 350.41
_space_group_crystal_system triclinic
_space_group_IT_number 2
_space_group_name_Hall '-P 1'
_space_group_name_H-M_alt 'P -1'
_atom_sites_solution_hydrogens geom
_atom_sites_solution_primary direct
_atom_sites_solution_secondary difmap
_cell_angle_alpha 75.507(2)
_cell_angle_beta 77.927(2)
_cell_angle_gamma 82.204(2)
_cell_formula_units_Z 2
_cell_length_a 8.5529(4)
_cell_length_b 9.1794(4)
_cell_length_c 12.3004(5)
_cell_measurement_reflns_used 9913
_cell_measurement_temperature 100.(2)
_cell_measurement_theta_max 35.7485
_cell_measurement_theta_min 2.3003
_cell_volume 910.75(7)
_computing_cell_refinement 'SAINT V7.68A (Bruker AXS, 2009)'
_computing_data_collection 'Bruker Instrument Service v2011.2.0.0'
_computing_data_reduction 'SAINT V7.68A (Bruker AXS, 2009)'
_computing_structure_refinement 'SHELXL-97 (Sheldrick, 2008)'
_computing_structure_solution 'SHELXS-97 (Sheldrick, 2008)'
_diffrn_ambient_temperature 100.(2)
_diffrn_detector_area_resol_mean 8.3333
_diffrn_measured_fraction_theta_full 1.000
_diffrn_measured_fraction_theta_max 0.967
_diffrn_measurement_device_type Bruker_Kappa_Apex
_diffrn_radiation_wavelength 0.71073
_diffrn_reflns_av_R_equivalents 0.0535
_diffrn_reflns_av_sigmaI/netI 0.0362
_diffrn_reflns_limit_h_max 14
_diffrn_reflns_limit_h_min -14
_diffrn_reflns_limit_k_max 15
_diffrn_reflns_limit_k_min -15
_diffrn_reflns_limit_l_max 20
_diffrn_reflns_limit_l_min -20
_diffrn_reflns_number 79000
_diffrn_reflns_theta_full 33.73
_diffrn_reflns_theta_max 37.24
_diffrn_reflns_theta_min 1.74
_exptl_absorpt_coefficient_mu 0.086
_exptl_absorpt_correction_T_max 0.97
_exptl_absorpt_correction_T_min 0.89
_exptl_absorpt_correction_type multi-scan
_exptl_absorpt_process_details 'SADABS V2008/1 (Bruker AXS)'
_exptl_crystal_colour 'clear dark red'
_exptl_crystal_density_diffrn 1.278
_exptl_crystal_density_method 'not measured'
_exptl_crystal_description equant
_exptl_crystal_F_000 372
_exptl_crystal_size_max 0.420
_exptl_crystal_size_mid 0.410
_exptl_crystal_size_min 0.400
_refine_diff_density_max 0.480
_refine_diff_density_min -0.284
_refine_ls_extinction_method none
_refine_ls_goodness_of_fit_ref 0.981
_refine_ls_hydrogen_treatment mixed
_refine_ls_matrix_type full
_refine_ls_number_parameters 243
_refine_ls_number_reflns 9109
_refine_ls_number_restraints 0
_refine_ls_restrained_S_all 0.981
_refine_ls_R_factor_all 0.0746
_refine_ls_R_factor_gt 0.0462
_refine_ls_shift/su_max 0.001
_refine_ls_shift/su_mean 0.000
_refine_ls_structure_factor_coef Fsqd
_refine_ls_weighting_details 'calc w=1/[\s^2^(Fo^2^)+(0.0749P)^2^+0.2429P] where P=(Fo^2^+2Fc^2^)/3'
_refine_ls_weighting_scheme calc
_refine_ls_wR_factor_gt 0.1188
_refine_ls_wR_factor_ref 0.1417
_reflns_number_gt 6564
_reflns_number_total 9109
_reflns_threshold_expression >2sigma(I)
_cod_data_source_file ol6b02383_si_002.cif
_cod_data_source_block I
_cod_database_code 1555757
_vrf
;
PROBLEM: Long   C(sp2)-C(sp2) Bond  C1     -   C2     ...       1.55 Ang.
RESPONSE: C1 and C2 are bound to a carbonyl oxygen. Thus despite these two adjacent carbons being sp2 hybridized,
 only a single bonded is expected between them.
;

loop_
_space_group_symop_operation_xyz
'x, y, z'
'-x, -y, -z'

loop_
_atom_site_type_symbol
_atom_site_label
_atom_site_fract_x
_atom_site_fract_y
_atom_site_fract_z
_atom_site_U_iso_or_equiv
_atom_site_adp_type
_atom_site_calc_flag
_atom_site_refinement_flags
_atom_site_occupancy
O O3 0.53987(8) 0.81468(7) 0.29627(5) 0.01679(12) Uani d . 1
O O1 0.67093(8) 0.54599(7) -0.04421(5) 0.01673(12) Uani d . 1
O O2 0.62394(8) 0.22660(7) 0.05275(6) 0.01939(13) Uani d . 1
N N2 0.37521(9) 0.76347(9) 0.19088(7) 0.01785(14) Uani d . 1
N N1 0.65209(9) 0.54880(8) 0.14555(6) 0.01372(12) Uani d . 1
C C14 -0.05743(12) 0.84275(14) 0.41089(9) 0.0275(2) Uani d . 1
H H14 -0.1554 0.8599 0.4609 0.033 Uiso calc R 1
C C15 0.03258(12) 0.96231(13) 0.35283(9) 0.02536(19) Uani d . 1
H H15 -0.0039 1.061 0.3638 0.03 Uiso calc R 1
C C16 0.17640(11) 0.93982(11) 0.27834(8) 0.02033(16) Uani d . 1
C C11 0.22819(10) 0.79254(11) 0.26578(7) 0.01712(15) Uani d . 1
C C10 0.52061(9) 0.76994(9) 0.21486(7) 0.01321(13) Uani d . 1
C C9 0.66202(9) 0.71036(8) 0.13183(7) 0.01288(13) Uani d . 1
H H9 0.6469 0.7619 0.0524 0.015 Uiso calc R 1
C C8 0.64436(9) 0.43710(9) 0.24919(7) 0.01357(13) Uani d . 1
C C7 0.64862(11) 0.45568(9) 0.35661(7) 0.01621(14) Uani d . 1
H H7 0.6592 0.5517 0.3689 0.019 Uiso calc R 1
C C6 0.63665(11) 0.32695(10) 0.44643(7) 0.01841(15) Uani d . 1
H H6 0.6388 0.3365 0.5212 0.022 Uiso calc R 1
C C5 0.62174(12) 0.18526(10) 0.42963(8) 0.01995(16) Uani d . 1
H H5 0.6131 0.1004 0.4927 0.024 Uiso calc R 1
C C21 0.26958(13) 1.07202(12) 0.21403(10) 0.0277(2) Uani d . 1
H H21A 0.1955 1.1632 0.2003 0.041 Uiso calc R 1
H H21B 0.3282 1.0528 0.1408 0.041 Uiso calc R 1
H H21C 0.3459 1.0864 0.259 0.041 Uiso calc R 1
C C12 0.13874(11) 0.66992(11) 0.32396(8) 0.01912(16) Uani d . 1
C C20 0.19646(13) 0.51201(12) 0.31096(9) 0.02447(18) Uani d . 1
H H20A 0.2889 0.4754 0.349 0.037 Uiso calc R 1
H H20B 0.2282 0.512 0.2297 0.037 Uiso calc R 1
H H20C 0.11 0.4457 0.3458 0.037 Uiso calc R 1
C C13 -0.00520(11) 0.69798(13) 0.39632(8) 0.02346(18) Uani d . 1
H H13 -0.0683 0.6168 0.4362 0.028 Uiso calc R 1
C C17 0.82537(10) 0.74622(9) 0.14586(7) 0.01561(14) Uani d . 1
H H17 0.8341 0.7122 0.2284 0.019 Uiso calc R 1
C C19 0.83742(12) 0.91596(10) 0.10858(9) 0.02253(18) Uani d . 1
H H19A 0.9389 0.9395 0.1225 0.034 Uiso calc R 1
H H19B 0.7475 0.9676 0.1523 0.034 Uiso calc R 1
H H19C 0.8337 0.9501 0.027 0.034 Uiso calc R 1
C C18 0.96200(11) 0.66411(12) 0.07666(10) 0.02456(19) Uani d . 1
H H18A 0.9488 0.689 -0.0033 0.037 Uiso calc R 1
H H18B 0.9603 0.5549 0.1073 0.037 Uiso calc R 1
H H18C 1.0647 0.6957 0.0816 0.037 Uiso calc R 1
C C4 0.61950(11) 0.16752(9) 0.32099(8) 0.01844(15) Uani d . 1
H H4 0.6103 0.0712 0.3086 0.022 Uiso calc R 1
C C3 0.63107(10) 0.29459(9) 0.23097(7) 0.01468(14) Uani d . 1
C C2 0.63418(10) 0.31476(9) 0.10914(7) 0.01459(14) Uani d . 1
C C1 0.65504(9) 0.48459(9) 0.05638(7) 0.01342(13) Uani d . 1
H H2 0.3697(19) 0.7364(18) 0.1287(15) 0.036(4) Uiso d . 1

loop_
_atom_site_aniso_label
_atom_site_aniso_U_11
_atom_site_aniso_U_22
_atom_site_aniso_U_33
_atom_site_aniso_U_12
_atom_site_aniso_U_13
_atom_site_aniso_U_23
O3 0.0182(3) 0.0205(3) 0.0134(3) -0.0021(2) -0.0026(2) -0.0070(2)
O1 0.0192(3) 0.0204(3) 0.0099(3) -0.0006(2) -0.0021(2) -0.0033(2)
O2 0.0267(3) 0.0172(3) 0.0168(3) 0.0016(2) -0.0070(2) -0.0079(2)
N2 0.0144(3) 0.0288(4) 0.0120(3) -0.0004(2) -0.0020(2) -0.0088(3)
N1 0.0189(3) 0.0129(3) 0.0095(3) -0.0019(2) -0.0028(2) -0.0023(2)
C14 0.0174(4) 0.0440(6) 0.0213(4) 0.0024(4) 0.0000(3) -0.0134(4)
C15 0.0203(4) 0.0334(5) 0.0236(5) 0.0057(3) -0.0042(3) -0.0128(4)
C16 0.0172(3) 0.0275(4) 0.0170(4) 0.0018(3) -0.0046(3) -0.0074(3)
C11 0.0133(3) 0.0269(4) 0.0120(3) 0.0003(3) -0.0022(3) -0.0071(3)
C10 0.0146(3) 0.0143(3) 0.0101(3) -0.0014(2) -0.0018(2) -0.0019(2)
C9 0.0141(3) 0.0130(3) 0.0112(3) -0.0011(2) -0.0015(2) -0.0029(2)
C8 0.0159(3) 0.0141(3) 0.0107(3) -0.0010(2) -0.0026(2) -0.0030(2)
C7 0.0219(4) 0.0159(3) 0.0114(3) -0.0020(3) -0.0039(3) -0.0033(3)
C6 0.0253(4) 0.0191(3) 0.0107(3) -0.0014(3) -0.0048(3) -0.0022(3)
C5 0.0287(4) 0.0161(3) 0.0137(4) -0.0019(3) -0.0048(3) -0.0001(3)
C21 0.0282(5) 0.0258(4) 0.0276(5) 0.0001(4) -0.0062(4) -0.0038(4)
C12 0.0165(3) 0.0292(4) 0.0127(3) -0.0019(3) -0.0023(3) -0.0071(3)
C20 0.0264(4) 0.0285(4) 0.0186(4) -0.0050(3) 0.0003(3) -0.0078(3)
C13 0.0170(4) 0.0373(5) 0.0161(4) -0.0037(3) 0.0001(3) -0.0083(4)
C17 0.0144(3) 0.0175(3) 0.0153(3) -0.0019(2) -0.0016(3) -0.0053(3)
C19 0.0217(4) 0.0191(4) 0.0257(5) -0.0067(3) 0.0008(3) -0.0049(3)
C18 0.0152(3) 0.0307(5) 0.0305(5) 0.0009(3) -0.0016(3) -0.0158(4)
C4 0.0250(4) 0.0140(3) 0.0156(4) -0.0009(3) -0.0043(3) -0.0021(3)
C3 0.0190(3) 0.0138(3) 0.0119(3) -0.0008(2) -0.0038(3) -0.0036(2)
C2 0.0167(3) 0.0151(3) 0.0127(3) 0.0007(2) -0.0036(3) -0.0047(2)
C1 0.0141(3) 0.0156(3) 0.0107(3) 0.0001(2) -0.0024(2) -0.0040(2)

loop_
_atom_type_symbol
_atom_type_description
_atom_type_scat_dispersion_real
_atom_type_scat_dispersion_imag
_atom_type_scat_source
C C 0.0033 0.0016 'International Tables Vol C Tables 4.2.6.8 and 6.1.1.4'
H H 0.0000 0.0000 'International Tables Vol C Tables 4.2.6.8 and 6.1.1.4'
N N 0.0061 0.0033 'International Tables Vol C Tables 4.2.6.8 and 6.1.1.4'
O O 0.0106 0.0060 'International Tables Vol C Tables 4.2.6.8 and 6.1.1.4'

loop_
_geom_angle_atom_site_label_1
_geom_angle_atom_site_label_2
_geom_angle_atom_site_label_3
_geom_angle
C10 N2 C11 122.80(7)
C10 N2 H2 119.1(11)
C11 N2 H2 118.0(11)
C1 N1 C8 110.55(6)
C1 N1 C9 123.19(7)
C8 N1 C9 126.22(7)
C15 C14 C13 120.24(9)
C15 C14 H14 119.9
C13 C14 H14 119.9
C14 C15 C16 120.84(10)
C14 C15 H15 119.6
C16 C15 H15 119.6
C15 C16 C11 118.10(9)
C15 C16 C21 119.80(9)
C11 C16 C21 122.10(9)
C16 C11 C12 121.89(8)
C16 C11 N2 120.24(8)
C12 C11 N2 117.86(8)
O3 C10 N2 123.57(8)
O3 C10 C9 122.59(7)
N2 C10 C9 113.80(7)
N1 C9 C17 112.77(6)
N1 C9 C10 108.47(6)
C17 C9 C10 112.92(7)
N1 C9 H9 107.5
C17 C9 H9 107.5
C10 C9 H9 107.5
C7 C8 C3 121.27(7)
C7 C8 N1 128.03(7)
C3 C8 N1 110.70(7)
C8 C7 C6 117.15(8)
C8 C7 H7 121.4
C6 C7 H7 121.4
C5 C6 C7 122.10(8)
C5 C6 H6 118.9
C7 C6 H6 118.9
C4 C5 C6 120.28(8)
C4 C5 H5 119.9
C6 C5 H5 119.9
C16 C21 H21A 109.5
C16 C21 H21B 109.5
H21A C21 H21B 109.5
C16 C21 H21C 109.5
H21A C21 H21C 109.5
H21B C21 H21C 109.5
C13 C12 C11 118.03(9)
C13 C12 C20 120.52(9)
C11 C12 C20 121.45(8)
C12 C20 H20A 109.5
C12 C20 H20B 109.5
H20A C20 H20B 109.5
C12 C20 H20C 109.5
H20A C20 H20C 109.5
H20B C20 H20C 109.5
C14 C13 C12 120.88(10)
C14 C13 H13 119.6
C12 C13 H13 119.6
C19 C17 C18 110.25(8)
C19 C17 C9 109.48(7)
C18 C17 C9 111.04(7)
C19 C17 H17 108.7
C18 C17 H17 108.7
C9 C17 H17 108.7
C17 C19 H19A 109.5
C17 C19 H19B 109.5
H19A C19 H19B 109.5
C17 C19 H19C 109.5
H19A C19 H19C 109.5
H19B C19 H19C 109.5
C17 C18 H18A 109.5
C17 C18 H18B 109.5
H18A C18 H18B 109.5
C17 C18 H18C 109.5
H18A C18 H18C 109.5
H18B C18 H18C 109.5
C3 C4 C5 118.21(8)
C3 C4 H4 120.9
C5 C4 H4 120.9
C4 C3 C8 120.99(8)
C4 C3 C2 132.04(8)
C8 C3 C2 106.97(7)
O2 C2 C3 131.76(8)
O2 C2 C1 122.80(8)
C3 C2 C1 105.44(7)
O1 C1 N1 127.66(8)
O1 C1 C2 126.20(8)
N1 C1 C2 106.15(7)

loop_
_geom_bond_atom_site_label_1
_geom_bond_atom_site_label_2
_geom_bond_distance
O3 C10 1.2214(10)
O1 C1 1.2117(10)
O2 C2 1.2122(10)
N2 C10 1.3488(11)
N2 C11 1.4312(11)
N2 H2 0.873(17)
N1 C1 1.3635(11)
N1 C8 1.4176(10)
N1 C9 1.4622(10)
C14 C15 1.3835(17)
C14 C13 1.3865(16)
C14 H14 0.95
C15 C16 1.3962(13)
C15 H15 0.95
C16 C11 1.4004(13)
C16 C21 1.5006(15)
C11 C12 1.4022(13)
C10 C9 1.5454(11)
C9 C17 1.5310(11)
C9 H9 1.0
C8 C7 1.3824(12)
C8 C3 1.4043(11)
C7 C6 1.3999(12)
C7 H7 0.95
C6 C5 1.3933(13)
C6 H6 0.95
C5 C4 1.3903(13)
C5 H5 0.95
C21 H21A 0.98
C21 H21B 0.98
C21 H21C 0.98
C12 C13 1.3945(13)
C12 C20 1.5030(14)
C20 H20A 0.98
C20 H20B 0.98
C20 H20C 0.98
C13 H13 0.95
C17 C19 1.5215(12)
C17 C18 1.5245(13)
C17 H17 1.0
C19 H19A 0.98
C19 H19B 0.98
C19 H19C 0.98
C18 H18A 0.98
C18 H18B 0.98
C18 H18C 0.98
C4 C3 1.3912(12)
C4 H4 0.95
C3 C2 1.4582(12)
C2 C1 1.5504(11)

loop_
_geom_hbond_atom_site_label_D
_geom_hbond_atom_site_label_H
_geom_hbond_atom_site_label_A
_geom_hbond_site_symmetry_A
_geom_hbond_distance_DH
_geom_hbond_distance_HA
_geom_hbond_distance_DA
_geom_hbond_angle_DHA
N2 H2 O2 2_665 0.873(17) 2.162(17) 2.9737(10) 154.4(15)

loop_
_geom_torsion_atom_site_label_1
_geom_torsion_atom_site_label_2
_geom_torsion_atom_site_label_3
_geom_torsion_atom_site_label_4
_geom_torsion
C13 C14 C15 C16 0.39(16)
C14 C15 C16 C11 -1.15(15)
C14 C15 C16 C21 178.39(10)
C15 C16 C11 C12 1.10(14)
C21 C16 C11 C12 -178.43(9)
C15 C16 C11 N2 -179.70(8)
C21 C16 C11 N2 0.78(13)
C10 N2 C11 C16 71.74(12)
C10 N2 C11 C12 -109.02(10)
C11 N2 C10 O3 -7.21(13)
C11 N2 C10 C9 170.89(8)
C1 N1 C9 C17 -106.28(9)
C8 N1 C9 C17 71.21(10)
C1 N1 C9 C10 127.88(8)
C8 N1 C9 C10 -54.63(10)
O3 C10 C9 N1 112.82(8)
N2 C10 C9 N1 -65.30(9)
O3 C10 C9 C17 -12.93(11)
N2 C10 C9 C17 168.96(7)
C1 N1 C8 C7 175.96(8)
C9 N1 C8 C7 -1.80(13)
C1 N1 C8 C3 -3.98(9)
C9 N1 C8 C3 178.26(7)
C3 C8 C7 C6 -0.96(12)
N1 C8 C7 C6 179.11(8)
C8 C7 C6 C5 0.28(14)
C7 C6 C5 C4 0.48(15)
C16 C11 C12 C13 -0.28(13)
N2 C11 C12 C13 -179.50(8)
C16 C11 C12 C20 -179.24(9)
N2 C11 C12 C20 1.54(13)
C15 C14 C13 C12 0.47(16)
C11 C12 C13 C14 -0.52(14)
C20 C12 C13 C14 178.45(9)
N1 C9 C17 C19 169.37(7)
C10 C9 C17 C19 -67.23(9)
N1 C9 C17 C18 47.39(10)
C10 C9 C17 C18 170.79(7)
C6 C5 C4 C3 -0.55(14)
C5 C4 C3 C8 -0.11(13)
C5 C4 C3 C2 179.20(9)
C7 C8 C3 C4 0.90(13)
N1 C8 C3 C4 -179.16(8)
C7 C8 C3 C2 -178.57(8)
N1 C8 C3 C2 1.38(9)
C4 C3 C2 O2 1.91(17)
C8 C3 C2 O2 -178.71(9)
C4 C3 C2 C1 -178.03(9)
C8 C3 C2 C1 1.35(9)
C8 N1 C1 O1 -175.26(8)
C9 N1 C1 O1 2.57(13)
C8 N1 C1 C2 4.61(9)
C9 N1 C1 C2 -177.55(7)
O2 C2 C1 O1 -3.75(13)
C3 C2 C1 O1 176.20(8)
O2 C2 C1 N1 176.38(8)
C3 C2 C1 N1 -3.67(8)
